data_7061418
loop_
_publ_author_name
'Jin, Liang'
'Ying, Jun'
'Zhang, Yanping'
'Sun, Chenxi'
'Tian, Aixiang'
'Wang, Xiuli'

_publ_section_title
;
 A series of polyoxometalate compounds by tuning N sites and numbers of
 ligands: syntheses, characterization and electrochemical sensing, and
 photocatalytic and supercapacitor properties
;
_journal_issue 18
_journal_name_full 'New Journal of Chemistry'
_journal_page_first 8422
_journal_page_last 8432
_journal_paper_doi 10.1039/D2NJ00674J
_journal_volume 46
_journal_year 2022
_chemical_formula_moiety 'C6 H22 Ag Cr Mo6 N2 O25, 4(H2 O)'
_chemical_formula_sum 'C6 H30 Ag Cr Mo6 N2 O29'
_chemical_formula_weight 1329.83
_space_group_crystal_system monoclinic
_space_group_IT_number 14
_space_group_name_Hall '-P 2yn'
_space_group_name_H-M_alt 'P 1 21/n 1'
_atom_sites_solution_hydrogens mixed
_atom_sites_solution_primary dual
_audit_block_doi 10.5517/ccdc.csd.cc28kzsm
_audit_creation_date 2022-03-13
_audit_creation_method
;
Olex2 1.5
(compiled 2021.11.18 svn.ra9532c28 for OlexSys, GUI svn.r6429)
;
_audit_update_record
;
2022-03-22 deposited with the CCDC.	2022-03-31 downloaded from the CCDC.
;
_cell_angle_alpha 90
_cell_angle_beta 116.5940(10)
_cell_angle_gamma 90
_cell_formula_units_Z 4
_cell_length_a 12.0987(5)
_cell_length_b 21.2376(9)
_cell_length_c 12.9431(5)
_cell_measurement_reflns_used 9378
_cell_measurement_temperature 296.15
_cell_measurement_theta_max 28.267
_cell_measurement_theta_min 2.712
_cell_volume 2973.8(2)
_computing_cell_refinement 'SAINT v8.34A (Bruker, 2013)'
_computing_data_collection 'SAINT v8.34A (Bruker, 2013)'
_computing_data_reduction 'SAINT v8.34A (Bruker, 2013)'
_computing_molecular_graphics 'Olex2 1.5 (Dolomanov et al., 2009)'
_computing_publication_material 'Olex2 1.5 (Dolomanov et al., 2009)'
_computing_structure_refinement 'SHELXL 2018/3 (Sheldrick, 2015)'
_computing_structure_solution 'SHELXT 2014/5 (Sheldrick, 2014)'
_diffrn_ambient_temperature 296.15
_diffrn_measured_fraction_theta_full 0.999
_diffrn_measured_fraction_theta_max 0.999
_diffrn_measurement_device_type 'Bruker APEX-II CCD'
_diffrn_measurement_method '\f and \w scans'
_diffrn_radiation_monochromator graphite
_diffrn_radiation_type MoK\a
_diffrn_radiation_wavelength 0.71073
_diffrn_reflns_av_R_equivalents 0.0197
_diffrn_reflns_av_unetI/netI 0.0172
_diffrn_reflns_Laue_measured_fraction_full 0.999
_diffrn_reflns_Laue_measured_fraction_max 0.999
_diffrn_reflns_limit_h_max 14
_diffrn_reflns_limit_h_min -11
_diffrn_reflns_limit_k_max 25
_diffrn_reflns_limit_k_min -22
_diffrn_reflns_limit_l_max 15
_diffrn_reflns_limit_l_min -15
_diffrn_reflns_number 16967
_diffrn_reflns_point_group_measured_fraction_full 0.999
_diffrn_reflns_point_group_measured_fraction_max 0.999
_diffrn_reflns_theta_full 25.023
_diffrn_reflns_theta_max 25.023
_diffrn_reflns_theta_min 1.918
_diffrn_source_current 30.0
_diffrn_source_power 1.2
_diffrn_source_voltage 40.0
_diffrn_standards_number 0
_exptl_absorpt_coefficient_mu 3.552
_exptl_absorpt_correction_T_max 0.7457
_exptl_absorpt_correction_T_min 0.5980
_exptl_absorpt_correction_type multi-scan
_exptl_absorpt_process_details
;
SADABS-2014/5 (Bruker,2014/5) was used for absorption correction.
wR2(int) was 0.0567 before and 0.0252 after correction.
The Ratio of minimum to maximum transmission is 0.8019.
The \l/2 correction factor is 0.00150.
;
_exptl_crystal_colour pink
_exptl_crystal_colour_primary pink
_exptl_crystal_density_diffrn 2.970
_exptl_crystal_description block
_exptl_crystal_F_000 2540
_exptl_crystal_size_max 0.11
_exptl_crystal_size_mid 0.1
_exptl_crystal_size_min 0.09
_refine_diff_density_max 1.882
_refine_diff_density_min -0.923
_refine_diff_density_rms 0.164
_refine_ls_extinction_method none
_refine_ls_goodness_of_fit_ref 1.064
_refine_ls_hydrogen_treatment constr
_refine_ls_matrix_type full
_refine_ls_number_parameters 416
_refine_ls_number_reflns 5254
_refine_ls_number_restraints 6
_refine_ls_restrained_S_all 1.070
_refine_ls_R_factor_all 0.0298
_refine_ls_R_factor_gt 0.0237
_refine_ls_shift/su_max 0.001
_refine_ls_shift/su_mean 0.000
_refine_ls_structure_factor_coef Fsqd
_refine_ls_weighting_details 'w=1/[\s^2^(Fo^2^)+(0.0264P)^2^+6.9483P] where P=(Fo^2^+2Fc^2^)/3'
_refine_ls_weighting_scheme calc
_refine_ls_wR_factor_gt 0.0577
_refine_ls_wR_factor_ref 0.0616
_reflns_Friedel_coverage 0.000
_reflns_number_gt 4446
_reflns_number_total 5254
_reflns_threshold_expression 'I > 2\s(I)'
_cod_data_source_file d2nj00674j2.cif
_cod_data_source_block 2
_cod_depositor_comments 'Adding full bibliography for 7061415--7061421.cif.'
_cod_database_code 7061418
_shelx_shelxl_version_number 2018/3
_shelx_space_group_comment
;
The symmetry employed for this shelxl refinement is uniquely defined
by the following loop, which should always be used as a source of
symmetry information in preference to the above space-group names.
They are only intended as comments.
;
_shelx_estimated_absorpt_t_max 0.740
_shelx_estimated_absorpt_t_min 0.696
_olex2_refinement_description
;
1. Fixed Uiso
 At 1.2 times of:
  All C(H,H) groups, All N(H) groups, All N(H,H,H) groups
 At 1.5 times of:
  All O(H) groups, All O(H,H) groups
2. Uiso/Uaniso restraints and constraints
Uanis(O3W) \\sim Ueq: with sigma of 0.01 and sigma for terminal atoms of 0.02
3.a Riding coordinates:
 O6(H6), O7(H7), O12(H12), O14(H14), O19(H19), O22(H22), O3W(H3WA,H3WB)
3.b Free rotating group:
 O1W(H1WA,H1WB), O2W(H2WA,H2WB), O4W(H4WA,H4WB)
3.c Ternary CH refined with riding coordinates:
 N1(H1)
3.d Secondary CH2 refined with riding coordinates:
 C1(H1A,H1B), C2(H2D,H2E), C3(H3A,H3B), C4(H4A,H4B), C5(H5A,H5B), C6(H6A,H6B)
3.e Idealised Me refined as rotating group:
 N2(H2A,H2B,H2C)
;
_olex2_submission_special_instructions 'No special instructions were received'

loop_
_space_group_symop_operation_xyz
'x, y, z'
'-x+1/2, y+1/2, -z+1/2'
'-x, -y, -z'
'x-1/2, -y-1/2, z-1/2'

loop_
_atom_site_label
_atom_site_type_symbol
_atom_site_fract_x
_atom_site_fract_y
_atom_site_fract_z
_atom_site_U_iso_or_equiv
_atom_site_adp_type
_atom_site_occupancy
_atom_site_site_symmetry_order
_atom_site_calc_flag
_atom_site_refinement_flags_posn
_atom_site_refinement_flags_adp
_atom_site_refinement_flags_occupancy
_atom_site_disorder_assembly
_atom_site_disorder_group
Ag1 Ag 0.64016(3) 0.25322(2) 0.98106(3) 0.02469(9) Uani 1 1 d . . . . .
Mo1 Mo -0.05236(3) 0.50733(2) 0.69282(3) 0.01975(9) Uani 1 1 d . . . . .
Mo2 Mo 0.12435(3) 0.63592(2) 0.77427(3) 0.01792(9) Uani 1 1 d . . . . .
Mo3 Mo 0.41998(3) 0.62773(2) 0.82068(3) 0.01757(8) Uani 1 1 d . . . . .
Mo4 Mo 0.53940(3) 0.49041(2) 0.80413(3) 0.01729(8) Uani 1 1 d . . . . .
Mo5 Mo 0.36048(3) 0.36111(2) 0.72590(3) 0.01774(8) Uani 1 1 d . . . . .
Mo6 Mo 0.06675(3) 0.36978(2) 0.67745(3) 0.02059(9) Uani 1 1 d . . . . .
Cr1 Cr 0.24401(5) 0.49894(2) 0.75018(5) 0.01322(13) Uani 1 1 d . . . . .
O1 O 0.1715(3) 0.67746(13) 0.9002(2) 0.0309(7) Uani 1 1 d . . . . .
O2 O 0.0072(3) 0.67888(13) 0.6729(2) 0.0314(7) Uani 1 1 d . . . . .
O3 O 0.2516(2) 0.65719(12) 0.7279(2) 0.0210(6) Uani 1 1 d . . . . .
O4 O 0.4637(3) 0.67708(14) 0.9368(2) 0.0318(7) Uani 1 1 d . . . . .
O5 O 0.4835(3) 0.65903(13) 0.7389(2) 0.0297(6) Uani 1 1 d . . . . .
O6 O 0.2851(2) 0.56845(11) 0.8624(2) 0.0165(5) Uani 1 1 d . . . . .
H6 H 0.305138 0.556277 0.931088 0.025 Uiso 1 1 d R U . . .
O7 O 0.0994(2) 0.55101(11) 0.6524(2) 0.0169(5) Uani 1 1 d . . . . .
H7 H 0.088831 0.556049 0.583396 0.025 Uiso 1 1 d R U . . .
O8 O 0.0290(2) 0.57211(12) 0.8048(2) 0.0225(6) Uani 1 1 d . . . . .
O9 O -0.1652(2) 0.54820(14) 0.5814(2) 0.0305(7) Uani 1 1 d . . . . .
O10 O -0.1259(3) 0.46928(15) 0.7599(3) 0.0358(7) Uani 1 1 d . . . . .
O11 O -0.0419(2) 0.43817(12) 0.5966(2) 0.0245(6) Uani 1 1 d . . . . .
O12 O 0.1277(2) 0.45594(12) 0.7955(2) 0.0193(5) Uani 1 1 d . . . . .
H12 H 0.156491 0.451818 0.868242 0.029 Uiso 1 1 d R U . . .
O13 O -0.0046(3) 0.33825(14) 0.7534(3) 0.0365(7) Uani 1 1 d . . . . .
O14 O 0.3584(2) 0.54182(11) 0.7038(2) 0.0165(5) Uani 1 1 d . . . . .
H14 H 0.328607 0.545945 0.630893 0.025 Uiso 1 1 d R U . . .
O15 O 0.5330(2) 0.55968(12) 0.9008(2) 0.0205(6) Uani 1 1 d . . . . .
O16 O 0.6087(3) 0.52629(14) 0.7312(2) 0.0301(7) Uani 1 1 d . . . . .
O17 O 0.6546(2) 0.44898(13) 0.9128(2) 0.0279(6) Uani 1 1 d . . . . .
O18 O 0.4554(2) 0.42450(12) 0.6938(2) 0.0206(6) Uani 1 1 d . . . . .
O19 O 0.3898(2) 0.44736(11) 0.8478(2) 0.0163(5) Uani 1 1 d . . . . .
H19 H 0.402286 0.442829 0.917443 0.024 Uiso 1 1 d R U . . .
O20 O 0.0303(3) 0.32074(14) 0.5620(3) 0.0355(7) Uani 1 1 d . . . . .
O21 O 0.2338(2) 0.34167(12) 0.7747(2) 0.0218(6) Uani 1 1 d . . . . .
O22 O 0.2029(2) 0.42935(11) 0.6384(2) 0.0182(5) Uani 1 1 d . . . . .
H22 H 0.183706 0.441952 0.570090 0.027 Uiso 1 1 d R U . . .
O23 O 0.3106(3) 0.31887(13) 0.6008(2) 0.0296(6) Uani 1 1 d . . . . .
O24 O 0.4761(3) 0.31770(13) 0.8276(2) 0.0309(7) Uani 1 1 d . . . . .
O25 O 0.7467(3) 0.26960(16) 0.8535(3) 0.0367(7) Uani 1 1 d . . . . .
N1 N 0.6680(3) 0.20712(17) 0.6349(3) 0.0285(8) Uani 1 1 d . . . . .
H1 H 0.602437 0.180013 0.580020 0.034 Uiso 1 1 calc R U . . .
N2 N 0.8016(3) 0.25368(14) 0.4328(3) 0.0239(7) Uani 1 1 d . . . . .
H2A H 0.785217 0.284601 0.381583 0.029 Uiso 1 1 calc R U . . .
H2B H 0.796581 0.216803 0.398281 0.029 Uiso 1 1 calc R U . . .
H2C H 0.877567 0.258630 0.489756 0.029 Uiso 1 1 calc R U . . .
C1 C 0.6960(4) 0.3051(2) 0.7483(4) 0.0369(11) Uani 1 1 d . . . . .
H1A H 0.762119 0.319308 0.731074 0.044 Uiso 1 1 calc R U . . .
H1B H 0.653632 0.341940 0.757264 0.044 Uiso 1 1 calc R U . . .
C2 C 0.6067(4) 0.2654(2) 0.6502(4) 0.0325(10) Uani 1 1 d . . . . .
H2D H 0.537898 0.253536 0.665371 0.039 Uiso 1 1 calc R U . . .
H2E H 0.574202 0.289825 0.579384 0.039 Uiso 1 1 calc R U . . .
C3 C 0.8110(4) 0.2152(2) 0.8442(4) 0.0355(10) Uani 1 1 d . . . . .
H3A H 0.844938 0.192448 0.916837 0.043 Uiso 1 1 calc R U . . .
H3B H 0.879130 0.228178 0.828926 0.043 Uiso 1 1 calc R U . . .
C4 C 0.7265(4) 0.1723(2) 0.7487(4) 0.0337(10) Uani 1 1 d . . . . .
H4A H 0.662361 0.156232 0.767124 0.040 Uiso 1 1 calc R U . . .
H4B H 0.773313 0.136703 0.742198 0.040 Uiso 1 1 calc R U . . .
C5 C 0.7595(4) 0.2169(2) 0.5880(4) 0.0345(10) Uani 1 1 d . . . . .
H5A H 0.832110 0.237460 0.646600 0.041 Uiso 1 1 calc R U . . .
H5B H 0.784909 0.176140 0.572435 0.041 Uiso 1 1 calc R U . . .
C6 C 0.7114(4) 0.2553(2) 0.4804(4) 0.0319(10) Uani 1 1 d . . . . .
H6A H 0.632727 0.238577 0.424368 0.038 Uiso 1 1 calc R U . . .
H6B H 0.698646 0.298452 0.497469 0.038 Uiso 1 1 calc R U . . .
O1W O 0.9671(3) 0.3554(2) 0.9711(3) 0.0571(10) Uani 1 1 d G . . . .
H1WA H 0.898893 0.351229 0.974398 0.086 Uiso 1 1 d G U . . .
H1WB H 0.953151 0.360771 0.901188 0.086 Uiso 1 1 d G U . . .
O2W O 0.4589(4) 0.4104(2) 0.4846(4) 0.0676(12) Uani 1 1 d G . . . .
H2WA H 0.440548 0.424277 0.536722 0.101 Uiso 1 1 d G U . . .
H2WB H 0.409913 0.429685 0.423634 0.101 Uiso 1 1 d G U . . .
O3W O 0.1590(5) 0.4433(3) 1.0152(4) 0.130(3) Uani 1 1 d . U . A 1
H3WA H 0.184038 0.478138 1.050305 0.195 Uiso 1 1 d R U . A 1
H3WB H 0.083898 0.440828 1.002655 0.195 Uiso 1 1 d R U . A 1
O4W O 0.3160(4) 0.5876(2) 0.4995(3) 0.0639(12) Uani 1 1 d G . . . .
H4WA H 0.389539 0.592227 0.508374 0.096 Uiso 1 1 d G U . . .
H4WB H 0.273868 0.579760 0.428014 0.096 Uiso 1 1 d G U . . .

loop_
_atom_site_aniso_label
_atom_site_aniso_U_11
_atom_site_aniso_U_22
_atom_site_aniso_U_33
_atom_site_aniso_U_23
_atom_site_aniso_U_13
_atom_site_aniso_U_12
Ag1 0.02208(16) 0.02665(17) 0.02293(16) 0.00029(12) 0.00793(13) 0.00159(12)
Mo1 0.01380(16) 0.01958(17) 0.02276(18) 0.00271(13) 0.00540(13) -0.00016(12)
Mo2 0.01936(17) 0.01388(16) 0.01986(18) 0.00019(12) 0.00819(14) 0.00181(12)
Mo3 0.01789(17) 0.01478(16) 0.01815(17) -0.00168(12) 0.00640(13) -0.00430(12)
Mo4 0.01382(16) 0.02041(17) 0.01609(17) 0.00160(12) 0.00530(13) 0.00030(12)
Mo5 0.01952(17) 0.01379(16) 0.01822(17) 0.00108(12) 0.00694(13) 0.00284(12)
Mo6 0.01788(17) 0.01387(17) 0.02561(19) 0.00008(13) 0.00579(14) -0.00324(12)
Cr1 0.0117(3) 0.0110(3) 0.0144(3) 0.0007(2) 0.0036(2) -0.0008(2)
O1 0.0368(17) 0.0277(15) 0.0311(16) -0.0076(13) 0.0177(13) -0.0026(13)
O2 0.0295(16) 0.0272(16) 0.0343(17) 0.0102(13) 0.0114(13) 0.0099(12)
O3 0.0225(14) 0.0170(13) 0.0230(14) 0.0037(11) 0.0097(11) 0.0004(10)
O4 0.0346(17) 0.0258(15) 0.0278(16) -0.0093(12) 0.0077(13) -0.0046(12)
O5 0.0298(15) 0.0302(16) 0.0293(16) 0.0019(13) 0.0134(13) -0.0082(12)
O6 0.0186(13) 0.0162(13) 0.0117(12) 0.0022(10) 0.0042(10) 0.0005(10)
O7 0.0163(13) 0.0166(13) 0.0157(13) 0.0018(10) 0.0051(10) 0.0009(10)
O8 0.0218(14) 0.0236(14) 0.0241(14) 0.0001(11) 0.0120(12) -0.0003(11)
O9 0.0224(15) 0.0323(16) 0.0284(16) 0.0027(13) 0.0038(12) 0.0068(12)
O10 0.0299(16) 0.0369(18) 0.0453(19) 0.0057(15) 0.0210(14) -0.0038(13)
O11 0.0178(13) 0.0218(14) 0.0253(15) -0.0007(12) 0.0019(11) -0.0029(11)
O12 0.0156(13) 0.0197(13) 0.0189(13) 0.0057(10) 0.0045(10) -0.0004(10)
O13 0.0322(16) 0.0282(16) 0.052(2) 0.0084(14) 0.0218(15) -0.0033(13)
O14 0.0174(13) 0.0173(13) 0.0124(12) 0.0012(10) 0.0046(10) -0.0017(10)
O15 0.0180(13) 0.0218(14) 0.0174(13) -0.0017(11) 0.0042(11) -0.0017(11)
O16 0.0285(15) 0.0332(17) 0.0323(16) 0.0043(13) 0.0169(13) -0.0022(12)
O17 0.0228(14) 0.0321(16) 0.0231(15) 0.0015(12) 0.0053(12) 0.0063(12)
O18 0.0227(14) 0.0217(14) 0.0171(13) -0.0012(10) 0.0087(11) 0.0001(11)
O19 0.0171(13) 0.0171(13) 0.0130(12) 0.0009(10) 0.0053(10) 0.0004(10)
O20 0.0324(17) 0.0242(15) 0.0380(18) -0.0091(13) 0.0052(14) -0.0033(12)
O21 0.0223(14) 0.0160(13) 0.0252(14) 0.0062(11) 0.0091(11) 0.0006(10)
O22 0.0199(13) 0.0161(13) 0.0135(13) 0.0007(10) 0.0030(10) -0.0003(10)
O23 0.0358(16) 0.0228(14) 0.0282(16) -0.0057(12) 0.0125(13) -0.0014(12)
O24 0.0306(16) 0.0270(15) 0.0297(16) 0.0065(13) 0.0087(13) 0.0097(13)
O25 0.0340(17) 0.0493(19) 0.0305(17) -0.0022(15) 0.0175(14) 0.0053(15)
N1 0.0232(17) 0.040(2) 0.0239(18) 0.0038(15) 0.0115(15) 0.0037(15)
N2 0.0283(19) 0.0228(18) 0.0180(17) 0.0003(13) 0.0081(15) -0.0034(13)
C1 0.036(3) 0.041(3) 0.040(3) 0.005(2) 0.023(2) 0.007(2)
C2 0.021(2) 0.040(2) 0.037(3) 0.011(2) 0.0136(19) 0.0096(18)
C3 0.030(2) 0.050(3) 0.027(2) 0.008(2) 0.0134(19) 0.009(2)
C4 0.032(2) 0.037(3) 0.037(3) 0.014(2) 0.020(2) 0.0094(19)
C5 0.028(2) 0.050(3) 0.028(2) 0.006(2) 0.0143(19) 0.009(2)
C6 0.031(2) 0.039(3) 0.027(2) 0.0081(19) 0.0140(19) 0.0052(18)
O1W 0.0332(19) 0.091(3) 0.048(2) 0.018(2) 0.0188(17) -0.004(2)
O2W 0.099(3) 0.078(3) 0.044(2) 0.006(2) 0.048(2) 0.001(2)
O3W 0.119(4) 0.176(6) 0.044(3) 0.018(3) -0.009(3) -0.118(4)
O4W 0.058(2) 0.081(3) 0.032(2) 0.006(2) 0.0013(17) -0.038(2)

loop_
_atom_type_symbol
_atom_type_description
_atom_type_scat_dispersion_real
_atom_type_scat_dispersion_imag
_atom_type_scat_source
C C 0.0033 0.0016 'International Tables Vol C Tables 4.2.6.8 and 6.1.1.4'
H H 0.0000 0.0000 'International Tables Vol C Tables 4.2.6.8 and 6.1.1.4'
Ag Ag -0.8971 1.1015 'International Tables Vol C Tables 4.2.6.8 and 6.1.1.4'
Cr Cr 0.3209 0.6236 'International Tables Vol C Tables 4.2.6.8 and 6.1.1.4'
Mo Mo -1.6832 0.6857 'International Tables Vol C Tables 4.2.6.8 and 6.1.1.4'
N N 0.0061 0.0033 'International Tables Vol C Tables 4.2.6.8 and 6.1.1.4'
O O 0.0106 0.0060 'International Tables Vol C Tables 4.2.6.8 and 6.1.1.4'

loop_
_geom_angle_atom_site_label_1
_geom_angle_atom_site_label_2
_geom_angle_atom_site_label_3
_geom_angle
_geom_angle_site_symmetry_1
_geom_angle_site_symmetry_3
_geom_angle_publ_flag
O2 Ag1 O1 161.61(9) 2_546 3_667 ?
O2 Ag1 O20 68.29(10) 2_546 4_666 ?
O4 Ag1 O1 83.38(9) 3_667 3_667 ?
O4 Ag1 O2 113.36(9) 3_667 2_546 ?
O4 Ag1 O20 74.59(11) 3_667 4_666 ?
O4 Ag1 O23 122.86(10) 3_667 4_666 ?
O4 Ag1 O24 68.72(9) 3_667 . ?
O4 Ag1 O25 134.76(10) 3_667 . ?
O20 Ag1 O1 126.15(9) 4_666 3_667 ?
O23 Ag1 O1 73.30(10) 4_666 3_667 ?
O23 Ag1 O2 101.64(10) 4_666 2_546 ?
O23 Ag1 O20 78.72(9) 4_666 4_666 ?
O23 Ag1 O24 168.41(10) 4_666 . ?
O23 Ag1 O25 88.21(10) 4_666 . ?
O24 Ag1 O1 109.78(10) . 3_667 ?
O24 Ag1 O2 71.84(10) . 2_546 ?
O24 Ag1 O20 106.75(9) . 4_666 ?
O24 Ag1 O25 82.03(10) . . ?
O25 Ag1 O1 74.77(10) . 3_667 ?
O25 Ag1 O2 87.54(10) . 2_546 ?
O25 Ag1 O20 149.16(10) . 4_666 ?
O8 Mo1 O7 72.11(10) . . ?
O8 Mo1 O11 148.95(11) . . ?
O8 Mo1 O12 82.45(10) . . ?
O9 Mo1 O7 91.18(12) . . ?
O9 Mo1 O8 102.62(13) . . ?
O9 Mo1 O11 95.66(12) . . ?
O9 Mo1 O12 159.16(12) . . ?
O10 Mo1 O7 162.71(12) . . ?
O10 Mo1 O8 99.46(13) . . ?
O10 Mo1 O9 105.57(14) . . ?
O10 Mo1 O11 99.51(13) . . ?
O10 Mo1 O12 93.31(12) . . ?
O11 Mo1 O7 82.74(10) . . ?
O11 Mo1 O12 72.12(10) . . ?
O12 Mo1 O7 70.93(9) . . ?
O1 Mo2 O3 101.64(12) . . ?
O1 Mo2 O6 90.08(12) . . ?
O1 Mo2 O7 158.89(12) . . ?
O1 Mo2 O8 98.19(12) . . ?
O2 Mo2 O1 105.39(14) . . ?
O2 Mo2 O3 98.02(12) . . ?
O2 Mo2 O6 163.00(12) . . ?
O2 Mo2 O7 94.73(12) . . ?
O2 Mo2 O8 99.56(13) . . ?
O3 Mo2 O6 71.46(9) . . ?
O3 Mo2 O7 81.40(10) . . ?
O6 Mo2 O7 70.91(8) . . ?
O8 Mo2 O3 148.87(11) . . ?
O8 Mo2 O6 84.84(10) . . ?
O8 Mo2 O7 71.73(10) . . ?
O3 Mo3 O6 70.46(9) . . ?
O3 Mo3 O14 84.65(10) . . ?
O4 Mo3 O3 99.89(12) . . ?
O4 Mo3 O6 95.86(12) . . ?
O4 Mo3 O14 163.22(12) . . ?
O4 Mo3 O15 96.90(12) . . ?
O5 Mo3 O3 97.47(12) . . ?
O5 Mo3 O4 105.04(14) . . ?
O5 Mo3 O6 157.55(11) . . ?
O5 Mo3 O14 90.23(11) . . ?
O5 Mo3 O15 102.57(12) . . ?
O14 Mo3 O6 70.28(8) . . ?
O15 Mo3 O3 149.45(10) . . ?
O15 Mo3 O6 82.62(10) . . ?
O15 Mo3 O14 72.56(9) . . ?
O14 Mo4 O19 70.68(8) . . ?
O15 Mo4 O14 72.48(9) . . ?
O15 Mo4 O19 83.20(9) . . ?
O16 Mo4 O14 93.20(11) . . ?
O16 Mo4 O15 100.90(13) . . ?
O16 Mo4 O17 105.31(14) . . ?
O16 Mo4 O18 98.13(13) . . ?
O16 Mo4 O19 161.53(11) . . ?
O17 Mo4 O14 160.10(11) . . ?
O17 Mo4 O15 96.42(12) . . ?
O17 Mo4 O18 101.55(12) . . ?
O17 Mo4 O19 91.98(11) . . ?
O18 Mo4 O14 82.61(10) . . ?
O18 Mo4 O15 149.28(10) . . ?
O18 Mo4 O19 71.56(9) . . ?
O18 Mo5 O19 70.96(9) . . ?
O18 Mo5 O21 148.03(11) . . ?
O18 Mo5 O22 83.92(10) . . ?
O21 Mo5 O19 81.43(10) . . ?
O21 Mo5 O22 71.82(10) . . ?
O22 Mo5 O19 71.00(8) . . ?
O23 Mo5 O18 98.85(12) . . ?
O23 Mo5 O19 159.01(11) . . ?
O23 Mo5 O21 101.60(12) . . ?
O23 Mo5 O22 90.04(11) . . ?
O24 Mo5 O18 100.50(13) . . ?
O24 Mo5 O19 94.50(11) . . ?
O24 Mo5 O21 97.36(12) . . ?
O24 Mo5 O22 162.74(12) . . ?
O24 Mo5 O23 105.58(14) . . ?
O11 Mo6 O12 72.31(10) . . ?
O11 Mo6 O21 147.85(11) . . ?
O11 Mo6 O22 81.24(10) . . ?
O12 Mo6 O22 70.04(9) . . ?
O13 Mo6 O11 102.15(13) . . ?
O13 Mo6 O12 91.38(12) . . ?
O13 Mo6 O21 98.89(13) . . ?
O13 Mo6 O22 159.36(13) . . ?
O20 Mo6 O11 97.97(13) . . ?
O20 Mo6 O12 162.27(12) . . ?
O20 Mo6 O13 105.36(15) . . ?
O20 Mo6 O21 99.58(13) . . ?
O20 Mo6 O22 94.18(12) . . ?
O21 Mo6 O12 83.20(10) . . ?
O21 Mo6 O22 70.82(9) . . ?
O6 Cr1 O7 84.95(10) . . ?
O6 Cr1 O12 96.08(11) . . ?
O6 Cr1 O19 94.90(10) . . ?
O7 Cr1 O19 179.44(10) . . ?
O12 Cr1 O7 84.54(10) . . ?
O12 Cr1 O19 96.01(10) . . ?
O14 Cr1 O6 84.16(10) . . ?
O14 Cr1 O7 95.02(10) . . ?
O14 Cr1 O12 179.48(10) . . ?
O14 Cr1 O19 84.43(10) . . ?
O14 Cr1 O22 95.96(10) . . ?
O22 Cr1 O6 179.86(10) . . ?
O22 Cr1 O7 95.12(10) . . ?
O22 Cr1 O12 83.80(11) . . ?
O22 Cr1 O19 85.03(10) . . ?
Mo2 O1 Ag1 134.01(14) . 3_667 ?
Mo2 O2 Ag1 170.69(16) . 2_556 ?
Mo2 O3 Mo3 119.39(13) . . ?
Mo3 O4 Ag1 136.77(15) . 3_667 ?
Mo2 O6 Mo3 94.28(9) . . ?
Mo2 O6 H6 119.8 . . ?
Mo3 O6 H6 120.7 . . ?
Cr1 O6 Mo2 103.04(10) . . ?
Cr1 O6 Mo3 101.98(10) . . ?
Cr1 O6 H6 113.7 . . ?
Mo1 O7 Mo2 91.85(9) . . ?
Mo1 O7 H7 121.7 . . ?
Mo2 O7 H7 121.9 . . ?
Cr1 O7 Mo1 101.25(10) . . ?
Cr1 O7 Mo2 100.99(10) . . ?
Cr1 O7 H7 114.7 . . ?
Mo1 O8 Mo2 120.02(13) . . ?
Mo6 O11 Mo1 116.23(13) . . ?
Mo1 O12 Mo6 93.21(9) . . ?
Mo1 O12 H12 120.7 . . ?
Mo6 O12 H12 120.5 . . ?
Cr1 O12 Mo1 103.28(10) . . ?
Cr1 O12 Mo6 103.40(11) . . ?
Cr1 O12 H12 112.6 . . ?
Mo3 O14 H14 120.4 . . ?
Mo4 O14 Mo3 93.47(9) . . ?
Mo4 O14 H14 120.5 . . ?
Cr1 O14 Mo3 103.57(10) . . ?
Cr1 O14 Mo4 103.53(10) . . ?
Cr1 O14 H14 112.4 . . ?
Mo3 O15 Mo4 116.04(12) . . ?
Mo5 O18 Mo4 120.84(13) . . ?
Mo4 O19 Mo5 92.52(9) . . ?
Mo4 O19 H19 121.2 . . ?
Mo5 O19 H19 121.9 . . ?
Cr1 O19 Mo4 101.35(10) . . ?
Cr1 O19 Mo5 100.38(10) . . ?
Cr1 O19 H19 115.1 . . ?
Mo6 O20 Ag1 138.76(15) . 4_565 ?
Mo6 O21 Mo5 117.91(13) . . ?
Mo5 O22 Mo6 93.64(9) . . ?
Mo5 O22 H22 120.1 . . ?
Mo6 O22 H22 120.7 . . ?
Cr1 O22 Mo5 103.56(10) . . ?
Cr1 O22 Mo6 102.74(11) . . ?
Cr1 O22 H22 112.9 . . ?
Mo5 O23 Ag1 139.45(15) . 4_565 ?
Mo5 O24 Ag1 177.57(17) . . ?
C1 O25 Ag1 124.4(2) . . ?
C3 O25 Ag1 113.5(3) . . ?
C3 O25 C1 111.3(3) . . ?
C2 N1 H1 107.0 . . ?
C2 N1 C4 108.6(3) . . ?
C4 N1 H1 107.0 . . ?
C5 N1 H1 107.0 . . ?
C5 N1 C2 116.0(3) . . ?
C5 N1 C4 110.7(3) . . ?
H2A N2 H2B 109.5 . . ?
H2A N2 H2C 109.5 . . ?
H2B N2 H2C 109.5 . . ?
C6 N2 H2A 109.5 . . ?
C6 N2 H2B 109.5 . . ?
C6 N2 H2C 109.5 . . ?
O25 C1 H1A 109.6 . . ?
O25 C1 H1B 109.6 . . ?
O25 C1 C2 110.3(4) . . ?
H1A C1 H1B 108.1 . . ?
C2 C1 H1A 109.6 . . ?
C2 C1 H1B 109.6 . . ?
N1 C2 C1 111.3(3) . . ?
N1 C2 H2D 109.4 . . ?
N1 C2 H2E 109.4 . . ?
C1 C2 H2D 109.4 . . ?
C1 C2 H2E 109.4 . . ?
H2D C2 H2E 108.0 . . ?
O25 C3 H3A 109.4 . . ?
O25 C3 H3B 109.4 . . ?
O25 C3 C4 111.3(3) . . ?
H3A C3 H3B 108.0 . . ?
C4 C3 H3A 109.4 . . ?
C4 C3 H3B 109.4 . . ?
N1 C4 H4A 109.5 . . ?
N1 C4 H4B 109.5 . . ?
C3 C4 N1 110.7(4) . . ?
C3 C4 H4A 109.5 . . ?
C3 C4 H4B 109.5 . . ?
H4A C4 H4B 108.1 . . ?
N1 C5 H5A 108.8 . . ?
N1 C5 H5B 108.8 . . ?
H5A C5 H5B 107.7 . . ?
C6 C5 N1 113.9(3) . . ?
C6 C5 H5A 108.8 . . ?
C6 C5 H5B 108.8 . . ?
N2 C6 C5 109.0(3) . . ?
N2 C6 H6A 109.9 . . ?
N2 C6 H6B 109.9 . . ?
C5 C6 H6A 109.9 . . ?
C5 C6 H6B 109.9 . . ?
H6A C6 H6B 108.3 . . ?
H1WA O1W H1WB 109.5 . . ?
H2WA O2W H2WB 104.5 . . ?
H3WA O3W H3WB 104.5 . . ?
H4WA O4W H4WB 104.6 . . ?

loop_
_geom_bond_atom_site_label_1
_geom_bond_atom_site_label_2
_geom_bond_distance
_geom_bond_site_symmetry_2
_geom_bond_publ_flag
Ag1 O1 2.566(3) 3_667 ?
Ag1 O2 2.542(3) 2_546 ?
Ag1 O4 2.470(3) 3_667 ?
Ag1 O20 2.565(3) 4_666 ?
Ag1 O23 2.477(3) 4_666 ?
Ag1 O24 2.496(3) . ?
Ag1 O25 2.533(3) . ?
Mo1 O7 2.317(2) . ?
Mo1 O8 1.920(3) . ?
Mo1 O9 1.713(3) . ?
Mo1 O10 1.700(3) . ?
Mo1 O11 1.966(3) . ?
Mo1 O12 2.261(2) . ?
Mo2 O1 1.711(3) . ?
Mo2 O2 1.703(3) . ?
Mo2 O3 1.940(3) . ?
Mo2 O6 2.270(2) . ?
Mo2 O7 2.325(2) . ?
Mo2 O8 1.931(3) . ?
Mo3 O3 1.947(3) . ?
Mo3 O4 1.710(3) . ?
Mo3 O5 1.697(3) . ?
Mo3 O6 2.308(2) . ?
Mo3 O14 2.273(2) . ?
Mo3 O15 1.940(2) . ?
Mo4 O14 2.265(2) . ?
Mo4 O15 1.955(3) . ?
Mo4 O16 1.698(3) . ?
Mo4 O17 1.715(3) . ?
Mo4 O18 1.932(3) . ?
Mo4 O19 2.312(2) . ?
Mo5 O18 1.931(3) . ?
Mo5 O19 2.338(2) . ?
Mo5 O21 1.946(3) . ?
Mo5 O22 2.255(2) . ?
Mo5 O23 1.708(3) . ?
Mo5 O24 1.701(3) . ?
Mo6 O11 1.923(3) . ?
Mo6 O12 2.284(3) . ?
Mo6 O13 1.709(3) . ?
Mo6 O20 1.709(3) . ?
Mo6 O21 1.936(3) . ?
Mo6 O22 2.306(2) . ?
Cr1 O6 1.972(2) . ?
Cr1 O7 1.975(2) . ?
Cr1 O12 1.974(2) . ?
Cr1 O14 1.962(2) . ?
Cr1 O19 1.978(2) . ?
Cr1 O22 1.970(2) . ?
O6 H6 0.8503 . ?
O7 H7 0.8500 . ?
O12 H12 0.8501 . ?
O14 H14 0.8500 . ?
O19 H19 0.8504 . ?
O22 H22 0.8500 . ?
O25 C1 1.432(5) . ?
O25 C3 1.428(5) . ?
N1 H1 0.9800 . ?
N1 C2 1.501(5) . ?
N1 C4 1.511(5) . ?
N1 C5 1.496(5) . ?
N2 H2A 0.8900 . ?
N2 H2B 0.8900 . ?
N2 H2C 0.8900 . ?
N2 C6 1.476(5) . ?
C1 H1A 0.9700 . ?
C1 H1B 0.9700 . ?
C1 C2 1.504(6) . ?
C2 H2D 0.9700 . ?
C2 H2E 0.9700 . ?
C3 H3A 0.9700 . ?
C3 H3B 0.9700 . ?
C3 C4 1.507(6) . ?
C4 H4A 0.9700 . ?
C4 H4B 0.9700 . ?
C5 H5A 0.9700 . ?
C5 H5B 0.9700 . ?
C5 C6 1.490(6) . ?
C6 H6A 0.9700 . ?
C6 H6B 0.9700 . ?
O1W H1WA 0.8500 . ?
O1W H1WB 0.8501 . ?
O2W H2WA 0.8509 . ?
O2W H2WB 0.8498 . ?
O3W H3WA 0.8506 . ?
O3W H3WB 0.8497 . ?
O4W H4WA 0.8499 . ?
O4W H4WB 0.8496 . ?

loop_
_geom_torsion_atom_site_label_1
_geom_torsion_atom_site_label_2
_geom_torsion_atom_site_label_3
_geom_torsion_atom_site_label_4
_geom_torsion
_geom_torsion_site_symmetry_1
_geom_torsion_site_symmetry_2
_geom_torsion_site_symmetry_3
_geom_torsion_site_symmetry_4
_geom_torsion_publ_flag
Ag1 O25 C1 C2 -82.1(4) . . . . ?
Ag1 O25 C3 C4 86.7(3) . . . . ?
O2 Mo2 O1 Ag1 -105.0(2) . . . 3_667 ?
O3 Mo2 O1 Ag1 -3.2(2) . . . 3_667 ?
O3 Mo3 O4 Ag1 16.8(2) . . . 3_667 ?
O5 Mo3 O4 Ag1 117.4(2) . . . 3_667 ?
O6 Mo2 O1 Ag1 67.9(2) . . . 3_667 ?
O6 Mo3 O4 Ag1 -54.3(2) . . . 3_667 ?
O7 Mo2 O1 Ag1 93.1(3) . . . 3_667 ?
O8 Mo2 O1 Ag1 152.65(19) . . . 3_667 ?
O11 Mo6 O20 Ag1 138.5(2) . . . 4_565 ?
O12 Mo6 O20 Ag1 83.2(4) . . . 4_565 ?
O13 Mo6 O20 Ag1 -116.5(2) . . . 4_565 ?
O14 Mo3 O4 Ag1 -87.7(4) . . . 3_667 ?
O15 Mo3 O4 Ag1 -137.5(2) . . . 3_667 ?
O18 Mo5 O23 Ag1 -156.2(2) . . . 4_565 ?
O19 Mo5 O23 Ag1 -97.2(4) . . . 4_565 ?
O21 Mo5 O23 Ag1 -0.9(2) . . . 4_565 ?
O21 Mo6 O20 Ag1 -14.5(3) . . . 4_565 ?
O22 Mo5 O23 Ag1 -72.3(2) . . . 4_565 ?
O22 Mo6 O20 Ag1 56.8(2) . . . 4_565 ?
O24 Mo5 O23 Ag1 100.2(2) . . . 4_565 ?
O25 C1 C2 N1 -58.1(5) . . . . ?
O25 C3 C4 N1 56.8(5) . . . . ?
N1 C5 C6 N2 -171.4(4) . . . . ?
C1 O25 C3 C4 -59.7(5) . . . . ?
C2 N1 C4 C3 -53.6(4) . . . . ?
C2 N1 C5 C6 -51.2(5) . . . . ?
C3 O25 C1 C2 59.8(4) . . . . ?
C4 N1 C2 C1 54.7(5) . . . . ?
C4 N1 C5 C6 -175.5(4) . . . . ?
C5 N1 C2 C1 -70.7(5) . . . . ?
C5 N1 C4 C3 74.8(4) . . . . ?
